data_4317679
loop_
_publ_author_name
'Shan-Ming Kuang'
'Phillip E. Fanwick'
'Richard A. Walton'

_publ_contact_author_address
;    Department of Chemistry
      Purdue University
      W. Lafayette
      IN 47907
      USA
;
_publ_contact_author_email fanwick@.xray.chem.purdue.edu
_publ_contact_author_fax 1(765)4940239
_publ_contact_author_name 'Phillip E. Fanwick'
_publ_contact_author_phone 1(765)4944572
_publ_section_title
;
 A New Type of Tweezer Complex Involving a Rhenium-Rhenium Multiple Bond
 That Enforces an Unusual Structure in a Dipalladium(II) Unit
;
_journal_name_full 'Inorganic Chemistry'
_journal_page_first 1036
_journal_page_last 1038
_journal_paper_doi 10.1021/ic0112084
_journal_volume 41
_journal_year 2002
_chemical_formula_sum 'C92 H84 Cl2 O6 P6 Re2'
_chemical_formula_weight 1914.84
_chemical_name_systematic ' ?'
_space_group_IT_number 14
_symmetry_cell_setting monoclinic
_symmetry_space_group_name_Hall '-P 2yn'
_symmetry_space_group_name_H-M 'P 1 21/n 1'
_atom_type_scat_source 'International Tables for Crystallography (Vol C)'
_cell_angle_alpha 90.00
_cell_angle_beta 97.5326(8)
_cell_angle_gamma 90.00
_cell_formula_units_Z 4
_cell_length_a 17.8968(2)
_cell_length_b 31.8530(4)
_cell_length_c 18.6342(2)
_cell_measurement_reflns_used 81907
_cell_measurement_temperature 150
_cell_measurement_theta_max 27
_cell_measurement_theta_min 5
_cell_volume 10531.1(2)
_computing_cell_refinement DENZO/SCALEPACK_(Otwinowski,_1996)
_computing_data_collection Collect_(Nonius,_1998)
_computing_data_reduction DENZO/SCALEPACK_(Otwinowski,_1996)
_computing_molecular_graphics
;
     ORTEP (Johnson, 1976)
     Xtal_GX (Hall, 1995)
     PLUTON (Spek, 1991)
;
_computing_publication_material CIF_VAX_MolEN_(Fair,_1990)
_computing_structure_refinement SHELX97_(Sheldrick,_1997)
_computing_structure_solution PATTY_(DIRDIF92,_Beurskins,_1992)
_diffrn_ambient_temperature 150
_diffrn_radiation_type MO-K\a
_diffrn_radiation_wavelength 0.71073
_diffrn_reflns_av_R_equivalents 0.073
_diffrn_reflns_limit_h_max 23
_diffrn_reflns_limit_h_min 0
_diffrn_reflns_limit_k_max 41
_diffrn_reflns_limit_k_min 0
_diffrn_reflns_limit_l_max 23
_diffrn_reflns_limit_l_min -24
_diffrn_reflns_number 81907
_diffrn_reflns_theta_max 27.48
_diffrn_reflns_theta_min 5.00
_exptl_absorpt_coefficient_mu 2.510
_exptl_absorpt_correction_T_max 0.4423
_exptl_absorpt_correction_T_min 0.0882
_exptl_absorpt_correction_type refined_empirical_(Otwinowski_&_Minor,_1996
_exptl_crystal_colour dark_red
_exptl_crystal_density_diffrn 1.21
_exptl_crystal_description needle
_exptl_crystal_F_000 3832
_exptl_crystal_size_max 0.50
_exptl_crystal_size_mid 0.35
_exptl_crystal_size_min 0.32
_refine_diff_density_max 1.27
_refine_diff_density_min -1.16
_refine_ls_extinction_method none
_refine_ls_goodness_of_fit_ref 0.953
_refine_ls_hydrogen_treatment H_atoms_riding
_refine_ls_matrix_type full
_refine_ls_number_parameters 975
_refine_ls_number_reflns 23270
_refine_ls_number_restraints 0
_refine_ls_R_factor_gt 0.043
_refine_ls_shift/su_max 0.013
_refine_ls_structure_factor_coef Fsqd
_refine_ls_weighting_details 'w=1/[\s^2^(Fo^2^)+(0.0534P)^2^+0.0000P] where P=(Fo^2^+2Fc^2^)/3'
_refine_ls_weighting_scheme calc
_refine_ls_wR_factor_ref 0.096
_reflns_number_gt 18491
_reflns_number_total 23730
_reflns_threshold_expression >2.0\s(I)
_cod_data_source_file ic0112084_2.cif
_cod_data_source_block KSM40
_cod_depositor_comments
;
The following automatic conversions were performed:

'_refine_ls_weighting_scheme' value 'calc ' changed to 'calc'
according to the built-in table from CIF Core dictionary named
'cif_core.dic' version 2.4.1 from 2010-06-29.

Automatic conversion script
Id: cif_fix_values 1646 2011-03-28 12:23:43Z adriana 
;
_cod_original_cell_volume 10531.1(4)
_cod_database_code 4317679

loop_
_symmetry_equiv_pos_as_xyz
'x, y, z'
'-x+1/2, y+1/2, -z+1/2'
'-x, -y, -z'
'x+1/2, -y+1/2, z+1/2'

loop_
_atom_site_aniso_label
_atom_site_aniso_U_11
_atom_site_aniso_U_22
_atom_site_aniso_U_33
_atom_site_aniso_U_12
_atom_site_aniso_U_13
_atom_site_aniso_U_23
Re(1) 0.02198(10) 0.02366(11) 0.02590(10) 0.00023(7) 0.00562(7) 0.00203(8)
Re(2) 0.02306(10) 0.02345(11) 0.02607(10) 0.00014(7) 0.00576(7) 0.00205(8)
Cl(1) 0.0334(6) 0.0300(7) 0.0447(7) -0.0018(5) 0.0065(5) 0.0120(6)
Cl(2) 0.0344(6) 0.0287(7) 0.0375(7) 0.0016(5) 0.0100(5) 0.0083(5)
P(1) 0.0333(7) 0.0364(8) 0.0330(7) -0.0004(5) 0.0033(5) -0.0068(6)
P(3) 0.0236(7) 0.0340(8) 0.0484(8) 0.0013(5) 0.0059(5) 0.0022(6)
P(5) 0.0262(6) 0.0291(7) 0.0267(6) -0.0001(5) 0.0072(5) 0.0015(5)
P(6) 0.0285(6) 0.0258(7) 0.0322(7) 0.0004(5) 0.0085(5) -0.0010(5)
P(7) 0.0231(6) 0.0245(7) 0.0274(6) 0.0009(5) 0.0052(5) 0.0007(5)
P(8) 0.0237(6) 0.0268(7) 0.0285(6) -0.0022(5) 0.0059(5) 0.0023(5)
O(1) 0.0271(17) 0.0286(19) 0.0280(17) -0.0012(13) 0.0059(13) 0.0003(14)
O(2) 0.0258(17) 0.0296(19) 0.0299(18) -0.0043(13) 0.0069(13) -0.0044(14)
O(3) 0.0242(16) 0.0290(18) 0.0308(18) 0.0027(13) 0.0097(13) 0.0041(15)
O(4) 0.0249(17) 0.0300(19) 0.0303(17) 0.0011(13) 0.0071(13) 0.0088(14)
O(901) 0.058(3) 0.086(3) 0.057(3) -0.011(2) -0.002(2) 0.004(3)
O(911) 0.41(2) 0.241(15) 0.118(8) -0.164(15) 0.157(11) -0.061(9)
O(913) 0.36(2) 0.142(12) 0.232(14) -0.096(13) 0.013(13) 0.012(10)
C(10) 0.021(2) 0.026(3) 0.033(3) 0.0056(19) 0.0060(19) 0.001(2)
C(1B) 0.034(3) 0.032(3) 0.030(3) -0.004(2) 0.008(2) 0.000(2)
C(2B) 0.029(2) 0.027(3) 0.026(2) 0.0008(19) 0.0040(18) -0.002(2)
C(30) 0.026(2) 0.023(2) 0.026(2) 0.0012(18) 0.0106(18) -0.002(2)
C(111) 0.028(3) 0.030(3) 0.032(3) 0.004(2) 0.0041(19) -0.004(2)
C(112) 0.028(3) 0.035(3) 0.032(3) -0.005(2) 0.0037(19) 0.001(2)
C(113) 0.027(3) 0.036(3) 0.033(3) 0.001(2) 0.0080(19) 0.000(2)
C(114) 0.024(2) 0.030(3) 0.026(2) 0.0022(19) 0.0065(18) -0.001(2)
C(115) 0.040(3) 0.033(3) 0.032(3) -0.007(2) 0.003(2) -0.005(2)
C(116) 0.040(3) 0.040(3) 0.035(3) -0.007(2) 0.013(2) -0.001(2)
C(121) 0.046(3) 0.036(3) 0.026(3) -0.002(2) 0.005(2) -0.008(2)
C(122) 0.047(4) 0.075(5) 0.062(4) 0.008(3) 0.003(3) 0.021(4)
C(123) 0.083(5) 0.083(6) 0.078(5) 0.007(4) -0.004(4) 0.040(4)
C(124) 0.119(7) 0.064(5) 0.052(4) 0.005(4) 0.029(4) 0.012(4)
C(125) 0.097(6) 0.067(5) 0.078(5) 0.019(4) 0.058(4) 0.015(4)
C(126) 0.072(4) 0.054(4) 0.062(4) 0.019(3) 0.036(3) 0.015(3)
C(131) 0.037(3) 0.035(3) 0.041(3) 0.000(2) 0.011(2) 0.001(2)
C(132) 0.041(3) 0.041(3) 0.041(3) -0.006(2) 0.007(2) -0.004(3)
C(133) 0.055(4) 0.033(3) 0.054(4) 0.002(3) 0.010(3) -0.006(3)
C(134) 0.054(4) 0.046(4) 0.064(4) 0.018(3) 0.000(3) -0.003(3)
C(135) 0.050(4) 0.052(4) 0.078(5) 0.015(3) -0.013(3) -0.014(4)
C(136) 0.040(3) 0.045(4) 0.059(4) 0.002(2) -0.006(3) -0.015(3)
C(216) 0.036(3) 0.039(3) 0.038(3) 0.002(2) 0.008(2) 0.006(2)
C(311) 0.025(3) 0.024(3) 0.046(3) -0.0041(19) 0.009(2) 0.004(2)
C(312) 0.023(3) 0.035(3) 0.037(3) 0.0012(19) 0.0033(19) 0.001(2)
C(313) 0.030(3) 0.034(3) 0.025(2) 0.001(2) 0.0058(19) -0.004(2)
C(314) 0.026(2) 0.020(3) 0.033(3) -0.0010(18) 0.0046(19) 0.003(2)
C(315) 0.034(3) 0.033(3) 0.034(3) 0.001(2) 0.012(2) 0.007(2)
C(316) 0.021(3) 0.041(3) 0.037(3) 0.000(2) 0.009(2) 0.003(2)
C(321) 0.028(3) 0.039(3) 0.036(3) 0.006(2) 0.007(2) -0.001(2)
C(322) 0.034(3) 0.032(3) 0.044(3) 0.003(2) 0.008(2) 0.001(2)
C(323) 0.052(3) 0.040(3) 0.049(3) -0.004(3) 0.011(3) 0.004(3)
C(324) 0.056(4) 0.034(3) 0.058(4) 0.006(3) 0.016(3) 0.002(3)
C(325) 0.044(3) 0.046(4) 0.054(4) 0.022(3) 0.011(3) 0.005(3)
C(326) 0.033(3) 0.039(3) 0.055(3) 0.007(2) 0.007(2) -0.001(3)
C(331) 0.027(3) 0.031(3) 0.058(4) -0.002(2) 0.005(2) -0.006(3)
C(332) 0.039(3) 0.044(4) 0.063(4) 0.004(2) 0.011(3) -0.014(3)
C(333) 0.051(4) 0.064(5) 0.073(5) -0.005(3) 0.010(3) -0.033(4)
C(334) 0.116(7) 0.102(7) 0.056(5) -0.004(5) -0.014(4) -0.011(5)
C(335) 0.210(10) 0.055(5) 0.058(5) -0.010(6) -0.037(6) 0.000(4)
C(336) 0.123(6) 0.039(4) 0.047(4) -0.005(4) -0.027(4) 0.000(3)
C(511) 0.031(3) 0.036(3) 0.023(2) -0.002(2) 0.0067(19) 0.006(2)
C(512) 0.037(3) 0.040(3) 0.034(3) 0.003(2) 0.009(2) 0.003(2)
C(513) 0.033(3) 0.065(4) 0.042(3) -0.003(3) 0.010(2) 0.011(3)
C(514) 0.041(3) 0.057(4) 0.040(3) 0.005(3) 0.021(2) 0.002(3)
C(515) 0.057(4) 0.044(3) 0.031(3) 0.002(3) 0.019(2) -0.001(2)
C(521) 0.026(3) 0.038(3) 0.029(3) 0.003(2) 0.0094(19) 0.005(2)
C(522) 0.036(3) 0.038(3) 0.030(3) 0.005(2) 0.012(2) 0.004(2)
C(523) 0.042(3) 0.043(3) 0.031(3) 0.009(2) 0.015(2) 0.011(2)
C(524) 0.038(3) 0.066(4) 0.037(3) 0.013(3) 0.006(2) 0.017(3)
C(525) 0.031(3) 0.062(4) 0.047(3) -0.003(3) -0.008(2) 0.002(3)
C(526) 0.037(3) 0.047(3) 0.032(3) 0.001(2) 0.005(2) 0.005(2)
C(611) 0.032(3) 0.026(3) 0.045(3) 0.000(2) 0.014(2) 0.003(2)
C(612) 0.048(3) 0.039(3) 0.040(3) 0.009(2) 0.013(2) 0.010(2)
C(613) 0.063(4) 0.055(4) 0.054(4) 0.021(3) 0.035(3) 0.013(3)
C(614) 0.036(3) 0.037(3) 0.071(4) 0.010(2) 0.020(3) 0.006(3)
C(615) 0.037(3) 0.027(3) 0.059(4) 0.008(2) 0.011(2) 0.004(2)
C(616) 0.033(3) 0.025(3) 0.044(3) 0.001(2) 0.004(2) -0.002(2)
C(621) 0.039(3) 0.024(3) 0.039(3) 0.001(2) 0.010(2) 0.000(2)
C(622) 0.049(3) 0.029(3) 0.045(3) 0.000(2) 0.007(2) -0.002(2)
C(623) 0.062(4) 0.033(3) 0.067(4) 0.000(3) 0.010(3) 0.006(3)
C(624) 0.082(5) 0.031(3) 0.073(5) -0.016(3) 0.009(4) -0.002(3)
C(625) 0.079(4) 0.034(4) 0.056(4) -0.015(3) 0.000(3) -0.003(3)
C(626) 0.051(3) 0.029(3) 0.041(3) -0.006(2) 0.000(2) 0.001(2)
C(711) 0.025(2) 0.033(3) 0.027(2) 0.0041(19) 0.0053(18) 0.002(2)
C(712) 0.030(3) 0.029(3) 0.040(3) 0.004(2) 0.003(2) 0.002(2)
C(713) 0.038(3) 0.034(3) 0.046(3) 0.002(2) 0.013(2) 0.006(2)
C(714) 0.040(3) 0.040(3) 0.038(3) 0.011(2) 0.008(2) 0.008(2)
C(715) 0.030(3) 0.046(3) 0.031(3) 0.005(2) 0.003(2) 0.008(2)
C(716) 0.025(3) 0.038(3) 0.038(3) -0.001(2) 0.006(2) 0.005(2)
C(721) 0.021(2) 0.032(3) 0.029(2) 0.0033(18) 0.0083(18) 0.004(2)
C(722) 0.028(3) 0.033(3) 0.040(3) 0.004(2) 0.000(2) -0.005(2)
C(723) 0.040(3) 0.040(3) 0.049(3) 0.012(2) -0.006(2) -0.017(3)
C(724) 0.044(3) 0.054(4) 0.039(3) 0.016(3) 0.007(2) -0.014(3)
C(725) 0.043(3) 0.050(4) 0.048(3) 0.005(3) 0.020(2) -0.006(3)
C(726) 0.036(3) 0.035(3) 0.034(3) 0.002(2) 0.005(2) 0.001(2)
C(811) 0.025(2) 0.028(3) 0.038(3) -0.0054(19) 0.011(2) -0.003(2)
C(812) 0.037(3) 0.035(3) 0.046(3) -0.004(2) 0.013(2) 0.004(2)
C(813) 0.056(4) 0.032(3) 0.069(4) -0.016(3) 0.024(3) -0.005(3)
C(814) 0.049(4) 0.043(4) 0.076(5) -0.023(3) 0.012(3) -0.012(3)
C(815) 0.036(3) 0.051(4) 0.054(4) -0.011(2) 0.000(2) -0.011(3)
C(816) 0.032(3) 0.032(3) 0.044(3) -0.005(2) 0.006(2) -0.004(2)
C(821) 0.027(3) 0.025(3) 0.033(3) 0.0027(18) 0.0119(19) 0.004(2)
C(822) 0.030(3) 0.034(3) 0.036(3) 0.001(2) 0.009(2) 0.006(2)
C(823) 0.039(3) 0.044(3) 0.035(3) -0.003(2) 0.008(2) 0.002(2)
C(824) 0.041(3) 0.056(4) 0.041(3) 0.000(3) 0.023(2) -0.001(3)
C(825) 0.033(3) 0.050(4) 0.048(3) -0.001(2) 0.016(2) 0.003(3)
C(826) 0.033(3) 0.042(3) 0.032(3) -0.001(2) 0.006(2) 0.006(2)
C(902) 0.097(6) 0.154(9) 0.070(5) -0.062(6) 0.045(4) -0.032(5)
C(903) 0.175(10) 0.111(8) 0.127(8) 0.028(7) 0.076(8) 0.025(7)
C(911) 0.41(2) 0.241(15) 0.118(8) -0.164(15) 0.157(11) -0.061(9)
C(912) 0.31(3) 0.125(16) 0.48(4) 0.037(17) 0.15(3) -0.13(2)
C(913) 0.36(2) 0.142(12) 0.232(14) -0.096(13) 0.013(13) 0.012(10)

loop_
_atom_site_label
_atom_site_fract_x
_atom_site_fract_y
_atom_site_fract_z
_atom_site_U_iso_or_equiv
_atom_site_thermal_displace_type
_atom_site_calc_flag
Re(1) 0.158384(9) 0.194853(6) 0.368131(9) 0.02363(5) Uani ?
Re(2) 0.132740(9) 0.136520(6) 0.433811(9) 0.02397(5) Uani ?
Cl(1) 0.21137(6) 0.26176(4) 0.31830(7) 0.0359(3) Uani ?
Cl(2) 0.12902(6) 0.07792(4) 0.52529(6) 0.0331(3) Uani ?
P(1) 0.24232(7) 0.31407(4) 0.80199(7) 0.0343(4) Uani ?
P(3) 0.63187(7) 0.10993(4) 0.49617(7) 0.0352(4) Uani ?
P(5) 0.13076(6) 0.16773(4) 0.24784(6) 0.0270(3) Uani ?
P(6) 0.14025(6) 0.08822(4) 0.33599(7) 0.0284(3) Uani ?
P(7) 0.03499(6) 0.22444(4) 0.36902(6) 0.0248(3) Uani ?
P(8) -0.00176(6) 0.13748(4) 0.41527(6) 0.0261(3) Uani ?
O(1) 0.19827(16) 0.22427(9) 0.46941(16) 0.0277(9) Uani ?
O(2) 0.14335(16) 0.17442(10) 0.52874(16) 0.0281(9) Uani ?
O(3) 0.27483(16) 0.17631(10) 0.37945(16) 0.0275(9) Uani ?
O(4) 0.25144(16) 0.13311(9) 0.46873(16) 0.0281(9) Uani ?
O(901) 0.2726(2) 0.11977(16) 0.6396(2) 0.0678(15) Uani ?
O(911) 0.3773(11) 0.1440(5) 0.9059(6) 0.245(8) Uani ?
O(913) 0.3940(11) 0.0831(5) 0.9636(9) 0.247(8) Uani ?
C(10) 0.1789(2) 0.20858(14) 0.5269(2) 0.0264(14) Uani ?
C(1B) 0.0982(3) 0.11268(15) 0.2520(2) 0.0317(15) Uani ?
C(2B) -0.0343(2) 0.18227(14) 0.3574(2) 0.0273(12) Uani ?
C(30) 0.2961(2) 0.15205(14) 0.4318(2) 0.0244(10) Uani ?
C(111) 0.2231(2) 0.27962(15) 0.7225(2) 0.0300(15) Uani ?
C(112) 0.2566(2) 0.29127(16) 0.6607(2) 0.0317(15) Uani ?
C(113) 0.2430(2) 0.26788(15) 0.5988(3) 0.0316(15) Uani ?
C(114) 0.1977(2) 0.23246(14) 0.5954(2) 0.0264(12) Uani ?
C(115) 0.1665(3) 0.22039(16) 0.6571(3) 0.0352(15) Uani ?
C(116) 0.1794(3) 0.24381(16) 0.7194(3) 0.0376(15) Uani ?
C(121) 0.2061(3) 0.28356(16) 0.8725(2) 0.0360(15) Uani ?
C(122) 0.2552(3) 0.2543(2) 0.9082(3) 0.062(2) Uani ?
C(123) 0.2345(4) 0.2311(2) 0.9672(4) 0.083(3) Uani ?
C(124) 0.1647(5) 0.2382(2) 0.9895(4) 0.077(3) Uani ?
C(125) 0.1166(4) 0.2666(2) 0.9548(4) 0.077(3) Uani ?
C(126) 0.1370(4) 0.2895(2) 0.8959(3) 0.060(2) Uani ?
C(131) 0.1713(3) 0.35475(16) 0.7784(3) 0.0371(15) Uani ?
C(132) 0.1854(3) 0.39526(17) 0.8069(3) 0.0409(15) Uani ?
C(133) 0.1356(3) 0.42792(17) 0.7881(3) 0.0471(19) Uani ?
C(134) 0.0719(3) 0.42153(19) 0.7405(3) 0.055(2) Uani ?
C(135) 0.0553(3) 0.3821(2) 0.7136(4) 0.062(2) Uani ?
C(136) 0.1047(3) 0.34861(19) 0.7316(3) 0.0491(19) Uani ?
C(216) 0.1935(3) 0.14363(16) 0.1246(3) 0.0374(15) Uani ?
C(311) 0.5306(2) 0.12327(14) 0.4825(3) 0.0313(15) Uani ?
C(312) 0.4844(2) 0.12497(15) 0.5368(3) 0.0317(15) Uani ?
C(313) 0.4096(2) 0.13456(14) 0.5208(2) 0.0295(14) Uani ?
C(314) 0.3788(2) 0.14351(13) 0.4503(2) 0.0263(14) Uani ?
C(315) 0.4251(3) 0.14292(15) 0.3956(3) 0.0330(15) Uani ?
C(316) 0.4989(2) 0.13240(15) 0.4119(3) 0.0325(15) Uani ?
C(321) 0.6313(3) 0.05456(16) 0.4684(3) 0.0341(15) Uani ?
C(322) 0.5667(3) 0.03141(16) 0.4485(3) 0.0364(15) Uani ?
C(323) 0.5712(3) -0.00935(17) 0.4241(3) 0.0466(15) Uani ?
C(324) 0.6411(3) -0.02828(18) 0.4195(3) 0.0486(19) Uani ?
C(325) 0.7051(3) -0.00482(18) 0.4405(3) 0.0476(19) Uani ?
C(326) 0.7009(3) 0.03578(17) 0.4639(3) 0.0422(15) Uani ?
C(331) 0.6536(3) 0.10704(16) 0.5945(3) 0.0387(17) Uani ?
C(332) 0.6650(3) 0.14398(18) 0.6326(3) 0.0483(19) Uani ?
C(333) 0.6871(3) 0.1442(2) 0.7066(4) 0.063(2) Uani ?
C(334) 0.6969(5) 0.1072(3) 0.7432(4) 0.094(3) Uani ?
C(335) 0.6857(6) 0.0704(3) 0.7074(4) 0.113(4) Uani ?
C(336) 0.6632(4) 0.0701(2) 0.6329(3) 0.073(2) Uani ?
C(511) 0.2072(2) 0.16403(15) 0.1921(2) 0.0297(14) Uani ?
C(512) 0.2800(3) 0.17805(16) 0.2162(3) 0.0366(15) Uani ?
C(513) 0.3380(3) 0.17055(19) 0.1751(3) 0.0462(17) Uani ?
C(514) 0.3238(3) 0.14954(18) 0.1096(3) 0.0446(17) Uani ?
C(515) 0.2523(3) 0.13633(17) 0.0843(3) 0.0428(17) Uani ?
C(521) 0.0589(2) 0.19255(15) 0.1819(2) 0.0305(15) Uani ?
C(522) 0.0707(3) 0.23495(16) 0.1651(2) 0.0340(15) Uani ?
C(523) 0.0198(3) 0.25548(17) 0.1155(2) 0.0378(15) Uani ?
C(524) -0.0434(3) 0.23480(19) 0.0822(3) 0.0469(17) Uani ?
C(525) -0.0551(3) 0.19381(19) 0.0986(3) 0.0478(17) Uani ?
C(526) -0.0048(3) 0.17262(18) 0.1480(3) 0.0386(15) Uani ?
C(611) 0.2359(3) 0.07204(15) 0.3234(3) 0.0335(15) Uani ?
C(612) 0.2628(3) 0.07033(16) 0.2567(3) 0.0417(15) Uani ?
C(613) 0.3360(3) 0.05590(19) 0.2520(3) 0.055(2) Uani ?
C(614) 0.3802(3) 0.04161(17) 0.3138(3) 0.0468(17) Uani ?
C(615) 0.3532(3) 0.04218(15) 0.3789(3) 0.0406(17) Uani ?
C(616) 0.2827(3) 0.05738(14) 0.3854(3) 0.0341(15) Uani ?
C(621) 0.0954(3) 0.03591(15) 0.3310(3) 0.0336(15) Uani ?
C(622) 0.1175(3) 0.00666(16) 0.3854(3) 0.0409(15) Uani ?
C(623) 0.0890(3) -0.03345(18) 0.3815(3) 0.0539(19) Uani ?
C(624) 0.0382(4) -0.04514(19) 0.3213(4) 0.062(2) Uani ?
C(625) 0.0155(4) -0.01657(18) 0.2670(3) 0.057(2) Uani ?
C(626) 0.0450(3) 0.02369(16) 0.2727(3) 0.0409(15) Uani ?
C(711) -0.0057(2) 0.26445(15) 0.3045(2) 0.0282(12) Uani ?
C(712) 0.0335(3) 0.30256(15) 0.2983(3) 0.0331(15) Uani ?
C(713) 0.0011(3) 0.33464(16) 0.2568(3) 0.0387(15) Uani ?
C(714) -0.0720(3) 0.33073(17) 0.2194(3) 0.0391(15) Uani ?
C(715) -0.1106(3) 0.29407(16) 0.2242(3) 0.0358(15) Uani ?
C(716) -0.0782(2) 0.26070(16) 0.2663(2) 0.0335(15) Uani ?
C(721) 0.0192(2) 0.25167(14) 0.4530(2) 0.0269(12) Uani ?
C(722) 0.0705(3) 0.28271(15) 0.4805(3) 0.0341(15) Uani ?
C(723) 0.0583(3) 0.30541(17) 0.5412(3) 0.0441(15) Uani ?
C(724) -0.0035(3) 0.29708(18) 0.5758(3) 0.0455(17) Uani ?
C(725) -0.0556(3) 0.26745(18) 0.5483(3) 0.0458(17) Uani ?
C(726) -0.0439(3) 0.24446(16) 0.4872(3) 0.0350(15) Uani ?
C(811) -0.0570(2) 0.09346(14) 0.3726(3) 0.0297(14) Uani ?
C(812) -0.0563(3) 0.05626(16) 0.4125(3) 0.0387(15) Uani ?
C(813) -0.0987(3) 0.02241(17) 0.3861(3) 0.0509(19) Uani ?
C(814) -0.1428(3) 0.02480(19) 0.3185(3) 0.056(2) Uani ?
C(815) -0.1437(3) 0.06092(18) 0.2783(3) 0.0475(19) Uani ?
C(816) -0.1000(3) 0.09596(16) 0.3055(3) 0.0359(15) Uani ?
C(821) -0.0516(2) 0.14364(14) 0.4948(2) 0.0276(15) Uani ?
C(822) -0.0131(3) 0.14814(15) 0.5645(3) 0.0329(15) Uani ?
C(823) -0.0529(3) 0.15586(16) 0.6222(3) 0.0391(15) Uani ?
C(824) -0.1306(3) 0.15885(18) 0.6116(3) 0.0444(17) Uani ?
C(825) -0.1694(3) 0.15401(17) 0.5429(3) 0.0427(17) Uani ?
C(826) -0.1296(3) 0.14606(15) 0.4845(3) 0.0355(15) Uani ?
C(902) 0.2513(5) 0.0962(3) 0.6992(4) 0.104(3) Uani ?
C(903) 0.1799(6) 0.1093(3) 0.7193(5) 0.133(4) Uani ?
C(911) 0.3773(11) 0.1440(5) 0.9059(6) 0.245(8) Uani ?
C(912) 0.4311(15) 0.1103(7) 0.9428(19) 0.296(16) Uani ?
C(913) 0.3940(11) 0.0831(5) 0.9636(9) 0.247(8) Uani ?
H(112) 0.2876 0.3147 0.6621 0.0410 Uiso calc
H(113) 0.2646 0.2759 0.5581 0.0410 Uiso calc
H(115) 0.1367 0.1964 0.6559 0.0460 Uiso calc
H(116) 0.1584 0.2354 0.7602 0.0490 Uiso calc
H(122) 0.3021 0.2499 0.8932 0.0800 Uiso calc
H(123) 0.2673 0.2114 0.9908 0.1070 Uiso calc
H(124) 0.1508 0.2233 1.0286 0.1000 Uiso calc
H(125) 0.0698 0.2710 0.9701 0.0990 Uiso calc
H(126) 0.1034 0.3089 0.8724 0.0780 Uiso calc
H(132) 0.2289 0.4002 0.8390 0.0530 Uiso calc
H(133) 0.1457 0.4544 0.8080 0.0610 Uiso calc
H(134) 0.0398 0.4439 0.7264 0.0720 Uiso calc
H(135) 0.0107 0.3775 0.6830 0.0810 Uiso calc
H(136) 0.0931 0.3221 0.7124 0.0640 Uiso calc
H(1B1) 0.0437 0.1121 0.2493 0.0410 Uiso calc
H(1B2) 0.1122 0.0971 0.2111 0.0410 Uiso calc
H(216) 0.1449 0.1350 0.1069 0.0490 Uiso calc
H(2B1) -0.0420 0.1735 0.3071 0.0350 Uiso calc
H(2B2) -0.0821 0.1923 0.3699 0.0350 Uiso calc
H(312) 0.5046 0.1196 0.5845 0.0410 Uiso calc
H(313) 0.3791 0.1351 0.5575 0.0380 Uiso calc
H(315) 0.4056 0.1497 0.3483 0.0430 Uiso calc
H(316) 0.5291 0.1313 0.3750 0.0420 Uiso calc
H(322) 0.5198 0.0433 0.4515 0.0470 Uiso calc
H(323) 0.5272 -0.0245 0.4104 0.0600 Uiso calc
H(324) 0.6442 -0.0557 0.4029 0.0630 Uiso calc
H(325) 0.7522 -0.0169 0.4388 0.0620 Uiso calc
H(326) 0.7450 0.0510 0.4770 0.0550 Uiso calc
H(332) 0.6576 0.1694 0.6081 0.0620 Uiso calc
H(333) 0.6952 0.1695 0.7313 0.0810 Uiso calc
H(334) 0.7113 0.1073 0.7930 0.1220 Uiso calc
H(335) 0.6930 0.0452 0.7325 0.1460 Uiso calc
H(336) 0.6545 0.0447 0.6089 0.0950 Uiso calc
H(512) 0.2897 0.1925 0.2598 0.0470 Uiso calc
H(513) 0.3866 0.1797 0.1917 0.0600 Uiso calc
H(514) 0.3631 0.1444 0.0826 0.0580 Uiso calc
H(515) 0.2432 0.1224 0.0401 0.0560 Uiso calc
H(522) 0.1129 0.2491 0.1876 0.0450 Uiso calc
H(523) 0.0278 0.2834 0.1043 0.0490 Uiso calc
H(524) -0.0778 0.2488 0.0487 0.0610 Uiso calc
H(525) -0.0976 0.1800 0.0761 0.0620 Uiso calc
H(526) -0.0137 0.1447 0.1586 0.0510 Uiso calc
H(612) 0.2322 0.0788 0.2150 0.0540 Uiso calc
H(613) 0.3547 0.0559 0.2077 0.0720 Uiso calc
H(614) 0.4285 0.0316 0.3108 0.0610 Uiso calc
H(615) 0.3832 0.0321 0.4198 0.0530 Uiso calc
H(616) 0.2657 0.0580 0.4305 0.0440 Uiso calc
H(622) 0.1519 0.0144 0.4249 0.0530 Uiso calc
H(623) 0.1034 -0.0526 0.4183 0.0700 Uiso calc
H(624) 0.0194 -0.0724 0.3178 0.0810 Uiso calc
H(625) -0.0188 -0.0242 0.2273 0.0740 Uiso calc
H(626) 0.0302 0.0430 0.2361 0.0530 Uiso calc
H(712) 0.0818 0.3058 0.3229 0.0430 Uiso calc
H(713) 0.0278 0.3594 0.2531 0.0510 Uiso calc
H(714) -0.0939 0.3529 0.1918 0.0510 Uiso calc
H(715) -0.1589 0.2912 0.1992 0.0460 Uiso calc
H(716) -0.1051 0.2359 0.2689 0.0430 Uiso calc
H(722) 0.1129 0.2881 0.4579 0.0440 Uiso calc
H(723) 0.0920 0.3264 0.5588 0.0570 Uiso calc
H(724) -0.0101 0.3115 0.6179 0.0590 Uiso calc
H(725) -0.0985 0.2628 0.5704 0.0590 Uiso calc
H(726) -0.0786 0.2241 0.4693 0.0460 Uiso calc
H(812) -0.0268 0.0545 0.4574 0.0500 Uiso calc
H(813) -0.0980 -0.0022 0.4132 0.0660 Uiso calc
H(814) -0.1716 0.0018 0.3008 0.0720 Uiso calc
H(815) -0.1730 0.0624 0.2333 0.0620 Uiso calc
H(816) -0.1002 0.1205 0.2784 0.0470 Uiso calc
H(822) 0.0392 0.1460 0.5723 0.0430 Uiso calc
H(823) -0.0270 0.1591 0.6685 0.0510 Uiso calc
H(824) -0.1568 0.1641 0.6506 0.0570 Uiso calc
H(825) -0.2217 0.1560 0.5356 0.0560 Uiso calc
H(826) -0.1557 0.1424 0.4384 0.0460 Uiso calc
H(901) 0.2382 0.1193 0.6059 0.0880 Uiso calc
H(90A) 0.2898 0.0994 0.7406 0.1360 Uiso calc
H(90B) 0.2485 0.0667 0.6863 0.1360 Uiso calc
H(90C) 0.1469 0.1175 0.6768 0.1720 Uiso calc
H(90D) 0.1874 0.1327 0.7520 0.1720 Uiso calc
H(90E) 0.1576 0.0864 0.7426 0.1720 Uiso calc

loop_
_geom_angle_atom_site_label_1
_geom_angle_atom_site_label_2
_geom_angle_atom_site_label_3
_geom_angle
_geom_angle_publ_flag
O(1) Re(1) O(3) 80.04(11) ?
O(1) Re(1) Re(2) 87.22(8) ?
O(3) Re(1) Re(2) 89.10(8) ?
O(1) Re(1) P(5) 170.61(8) ?
O(3) Re(1) P(5) 94.09(8) ?
Re(2) Re(1) P(5) 100.10(3) ?
O(1) Re(1) P(7) 91.30(8) ?
O(3) Re(1) P(7) 170.76(9) ?
Re(2) Re(1) P(7) 93.75(3) ?
P(5) Re(1) P(7) 94.06(4) ?
O(1) Re(1) Cl(1) 81.88(8) ?
O(3) Re(1) Cl(1) 82.17(8) ?
Re(2) Re(1) Cl(1) 167.05(3) ?
P(5) Re(1) Cl(1) 90.10(4) ?
P(7) Re(1) Cl(1) 93.47(4) ?
O(2) Re(2) O(4) 78.43(11) ?
O(2) Re(2) Re(1) 88.96(8) ?
O(4) Re(2) Re(1) 86.76(8) ?
O(2) Re(2) P(8) 95.24(8) ?
O(4) Re(2) P(8) 170.45(8) ?
Re(1) Re(2) P(8) 100.38(3) ?
O(2) Re(2) P(6) 170.25(9) ?
O(4) Re(2) P(6) 92.65(9) ?
Re(1) Re(2) P(6) 94.50(3) ?
P(8) Re(2) P(6) 93.10(4) ?
O(2) Re(2) Cl(2) 82.31(9) ?
O(4) Re(2) Cl(2) 82.57(8) ?
Re(1) Re(2) Cl(2) 167.37(3) ?
P(8) Re(2) Cl(2) 89.53(4) ?
P(6) Re(2) Cl(2) 92.73(4) ?
C(121) P(1) C(131) 104.5(2) ?
C(121) P(1) C(111) 102.5(2) ?
C(131) P(1) C(111) 100.3(2) ?
C(331) P(3) C(321) 103.1(2) ?
C(331) P(3) C(311) 103.1(2) ?
C(321) P(3) C(311) 102.3(2) ?
C(511) P(5) C(521) 99.1(2) ?
C(511) P(5) C(1B) 103.1(2) ?
C(521) P(5) C(1B) 103.8(2) ?
C(511) P(5) Re(1) 118.55(15) ?
C(521) P(5) Re(1) 120.79(16) ?
C(1B) P(5) Re(1) 109.25(15) ?
C(1B) P(6) C(611) 107.4(2) ?
C(1B) P(6) C(621) 102.4(2) ?
C(611) P(6) C(621) 98.5(2) ?
C(1B) P(6) Re(2) 108.66(16) ?
C(611) P(6) Re(2) 115.05(16) ?
C(621) P(6) Re(2) 123.29(16) ?
C(2B) P(7) C(711) 103.2(2) ?
C(2B) P(7) C(721) 105.7(2) ?
C(711) P(7) C(721) 97.9(2) ?
C(2B) P(7) Re(1) 108.78(15) ?
C(711) P(7) Re(1) 123.65(14) ?
C(721) P(7) Re(1) 115.71(14) ?
C(811) P(8) C(821) 98.1(2) ?
C(811) P(8) C(2B) 103.1(2) ?
C(821) P(8) C(2B) 103.9(2) ?
C(811) P(8) Re(2) 121.91(15) ?
C(821) P(8) Re(2) 118.12(15) ?
C(2B) P(8) Re(2) 109.34(14) ?
C(10) O(1) Re(1) 118.3(3) ?
C(10) O(2) Re(2) 117.2(3) ?
C(30) O(3) Re(1) 115.7(2) ?
C(30) O(4) Re(2) 118.7(3) ?
O(2) C(10) O(1) 123.7(4) ?
O(2) C(10) C(114) 118.5(4) ?
O(1) C(10) C(114) 117.8(4) ?
P(6) C(1B) P(5) 110.2(2) ?
P(7) C(2B) P(8) 110.1(2) ?
O(3) C(30) O(4) 124.1(4) ?
O(3) C(30) C(314) 118.4(4) ?
O(4) C(30) C(314) 117.5(4) ?
C(116) C(111) C(112) 118.7(4) ?
C(116) C(111) P(1) 124.9(4) ?
C(112) C(111) P(1) 116.4(4) ?
C(113) C(112) C(111) 119.8(4) ?
C(112) C(113) C(114) 121.3(4) ?
C(113) C(114) C(115) 118.8(4) ?
C(113) C(114) C(10) 121.4(4) ?
C(115) C(114) C(10) 119.7(4) ?
C(116) C(115) C(114) 120.3(4) ?
C(115) C(116) C(111) 121.0(4) ?
C(126) C(121) C(122) 118.6(5) ?
C(126) C(121) P(1) 125.1(4) ?
C(122) C(121) P(1) 116.2(4) ?
C(121) C(122) C(123) 120.6(6) ?
C(124) C(123) C(122) 119.1(6) ?
C(125) C(124) C(123) 120.5(6) ?
C(124) C(125) C(126) 120.4(6) ?
C(121) C(126) C(125) 120.8(6) ?
C(136) C(131) C(132) 117.5(5) ?
C(136) C(131) P(1) 124.1(4) ?
C(132) C(131) P(1) 118.4(4) ?
C(133) C(132) C(131) 121.0(5) ?
C(134) C(133) C(132) 120.5(5) ?
C(133) C(134) C(135) 119.8(5) ?
C(134) C(135) C(136) 120.8(5) ?
C(131) C(136) C(135) 120.3(5) ?
C(515) C(216) C(511) 120.2(5) ?
C(312) C(311) C(316) 118.1(4) ?
C(312) C(311) P(3) 125.1(4) ?
C(316) C(311) P(3) 116.7(3) ?
C(313) C(312) C(311) 120.6(4) ?
C(312) C(313) C(314) 120.6(4) ?
C(313) C(314) C(315) 119.3(4) ?
C(313) C(314) C(30) 120.8(4) ?
C(315) C(314) C(30) 119.9(4) ?
C(316) C(315) C(314) 119.5(4) ?
C(315) C(316) C(311) 121.9(4) ?
C(322) C(321) C(326) 118.6(5) ?
C(322) C(321) P(3) 124.2(4) ?
C(326) C(321) P(3) 117.1(4) ?
C(321) C(322) C(323) 120.5(5) ?
C(322) C(323) C(324) 121.1(5) ?
C(325) C(324) C(323) 117.6(5) ?
C(326) C(325) C(324) 121.5(5) ?
C(325) C(326) C(321) 120.7(5) ?
C(332) C(331) C(336) 117.5(5) ?
C(332) C(331) P(3) 118.2(4) ?
C(336) C(331) P(3) 124.2(4) ?
C(331) C(332) C(333) 121.4(6) ?
C(334) C(333) C(332) 119.8(6) ?
C(335) C(334) C(333) 120.2(7) ?
C(334) C(335) C(336) 120.0(7) ?
C(331) C(336) C(335) 121.0(6) ?
C(512) C(511) C(216) 118.8(4) ?
C(512) C(511) P(5) 122.2(4) ?
C(216) C(511) P(5) 118.8(3) ?
C(513) C(512) C(511) 120.1(5) ?
C(514) C(513) C(512) 120.3(5) ?
C(515) C(514) C(513) 120.4(5) ?
C(514) C(515) C(216) 120.1(5) ?
C(526) C(521) C(522) 118.5(4) ?
C(526) C(521) P(5) 124.8(4) ?
C(522) C(521) P(5) 116.7(4) ?
C(523) C(522) C(521) 119.9(5) ?
C(522) C(523) C(524) 120.4(5) ?
C(525) C(524) C(523) 119.7(5) ?
C(524) C(525) C(526) 120.9(5) ?
C(525) C(526) C(521) 120.5(5) ?
C(612) C(611) C(616) 118.6(4) ?
C(612) C(611) P(6) 124.3(4) ?
C(616) C(611) P(6) 116.8(4) ?
C(611) C(612) C(613) 120.3(5) ?
C(614) C(613) C(612) 119.5(5) ?
C(615) C(614) C(613) 120.3(5) ?
C(614) C(615) C(616) 121.4(5) ?
C(615) C(616) C(611) 119.8(5) ?
C(626) C(621) C(622) 118.6(5) ?
C(626) C(621) P(6) 122.1(4) ?
C(622) C(621) P(6) 119.1(4) ?
C(623) C(622) C(621) 121.0(5) ?
C(622) C(623) C(624) 119.2(6) ?
C(625) C(624) C(623) 120.6(5) ?
C(624) C(625) C(626) 118.8(6) ?
C(621) C(626) C(625) 121.8(5) ?
C(716) C(711) C(712) 117.9(4) ?
C(716) C(711) P(7) 122.4(4) ?
C(712) C(711) P(7) 119.4(3) ?
C(713) C(712) C(711) 120.7(5) ?
C(712) C(713) C(714) 120.9(5) ?
C(715) C(714) C(713) 119.4(5) ?
C(714) C(715) C(716) 120.6(5) ?
C(711) C(716) C(715) 120.5(5) ?
C(726) C(721) C(722) 118.9(4) ?
C(726) C(721) P(7) 122.5(4) ?
C(722) C(721) P(7) 118.5(3) ?
C(723) C(722) C(721) 120.1(5) ?
C(724) C(723) C(722) 120.3(5) ?
C(723) C(724) C(725) 120.3(5) ?
C(724) C(725) C(726) 119.8(5) ?
C(721) C(726) C(725) 120.5(5) ?
C(816) C(811) C(812) 119.7(4) ?
C(816) C(811) P(8) 123.5(4) ?
C(812) C(811) P(8) 116.7(4) ?
C(813) C(812) C(811) 120.6(5) ?
C(812) C(813) C(814) 120.1(5) ?
C(815) C(814) C(813) 120.2(5) ?
C(814) C(815) C(816) 119.9(5) ?
C(811) C(816) C(815) 119.6(5) ?
C(826) C(821) C(822) 119.2(4) ?
C(826) C(821) P(8) 118.7(4) ?
C(822) C(821) P(8) 122.0(3) ?
C(823) C(822) C(821) 119.9(4) ?
C(824) C(823) C(822) 120.7(5) ?
C(825) C(824) C(823) 119.9(5) ?
C(824) C(825) C(826) 119.7(5) ?
C(821) C(826) C(825) 120.5(5) ?
O(901) C(902) C(903) 112.7(8) ?
O(913) C(912) O(911) 108(2) ?

loop_
_geom_bond_atom_site_label_1
_geom_bond_atom_site_label_2
_geom_bond_distance
_geom_bond_publ_flag
Re(1) O(1) 2.144(3) ?
Re(1) O(3) 2.150(3) ?
Re(1) Re(2) 2.3040(2) ?
Re(1) P(5) 2.3926(12) ?
Re(1) P(7) 2.4031(11) ?
Re(1) Cl(1) 2.5562(11) ?
Re(2) O(2) 2.129(3) ?
Re(2) O(4) 2.141(3) ?
Re(2) P(8) 2.3868(11) ?
Re(2) P(6) 2.4025(12) ?
Re(2) Cl(2) 2.5347(11) ?
P(1) C(121) 1.821(5) ?
P(1) C(131) 1.828(5) ?
P(1) C(111) 1.839(5) ?
P(3) C(331) 1.825(6) ?
P(3) C(321) 1.838(5) ?
P(3) C(311) 1.846(5) ?
P(5) C(511) 1.828(4) ?
P(5) C(521) 1.837(5) ?
P(5) C(1B) 1.853(5) ?
P(6) C(1B) 1.820(5) ?
P(6) C(611) 1.832(5) ?
P(6) C(621) 1.847(5) ?
P(7) C(2B) 1.822(4) ?
P(7) C(711) 1.836(5) ?
P(7) C(721) 1.842(4) ?
P(8) C(811) 1.836(5) ?
P(8) C(821) 1.837(4) ?
P(8) C(2B) 1.837(5) ?
O(1) C(10) 1.272(5) ?
O(2) C(10) 1.263(5) ?
O(3) C(30) 1.264(5) ?
O(4) C(30) 1.272(5) ?
O(901) C(902) 1.433(8) ?
C(10) C(114) 1.486(6) ?
C(30) C(314) 1.500(6) ?
C(111) C(116) 1.380(6) ?
C(111) C(112) 1.416(6) ?
C(112) C(113) 1.368(6) ?
C(113) C(114) 1.386(6) ?
C(114) C(115) 1.396(6) ?
C(115) C(116) 1.375(6) ?
C(121) C(126) 1.376(7) ?
C(121) C(122) 1.390(7) ?
C(122) C(123) 1.414(9) ?
C(123) C(124) 1.385(9) ?
C(124) C(125) 1.354(9) ?
C(125) C(126) 1.406(8) ?
C(131) C(136) 1.395(7) ?
C(131) C(132) 1.406(7) ?
C(132) C(133) 1.385(7) ?
C(133) C(134) 1.365(8) ?
C(134) C(135) 1.371(8) ?
C(135) C(136) 1.397(8) ?
C(216) C(515) 1.391(6) ?
C(216) C(511) 1.408(7) ?
C(311) C(312) 1.389(6) ?
C(311) C(316) 1.393(6) ?
C(312) C(313) 1.369(6) ?
C(313) C(314) 1.386(6) ?
C(314) C(315) 1.396(6) ?
C(315) C(316) 1.357(6) ?
C(321) C(322) 1.380(6) ?
C(321) C(326) 1.395(6) ?
C(322) C(323) 1.381(7) ?
C(323) C(324) 1.400(7) ?
C(324) C(325) 1.381(8) ?
C(325) C(326) 1.370(7) ?
C(331) C(332) 1.375(7) ?
C(331) C(336) 1.375(8) ?
C(332) C(333) 1.384(8) ?
C(333) C(334) 1.360(10) ?
C(334) C(335) 1.352(10) ?
C(335) C(336) 1.393(9) ?
C(511) C(512) 1.394(6) ?
C(512) C(513) 1.388(6) ?
C(513) C(514) 1.387(7) ?
C(514) C(515) 1.371(7) ?
C(521) C(526) 1.384(7) ?
C(521) C(522) 1.408(7) ?
C(522) C(523) 1.376(6) ?
C(523) C(524) 1.383(7) ?
C(524) C(525) 1.363(8) ?
C(525) C(526) 1.377(7) ?
C(611) C(612) 1.393(6) ?
C(611) C(616) 1.414(7) ?
C(612) C(613) 1.401(7) ?
C(613) C(614) 1.386(8) ?
C(614) C(615) 1.364(7) ?
C(615) C(616) 1.373(6) ?
C(621) C(626) 1.374(7) ?
C(621) C(622) 1.395(7) ?
C(622) C(623) 1.374(7) ?
C(623) C(624) 1.399(8) ?
C(624) C(625) 1.381(8) ?
C(625) C(626) 1.385(7) ?
C(711) C(716) 1.400(6) ?
C(711) C(712) 1.414(6) ?
C(712) C(713) 1.365(7) ?
C(713) C(714) 1.404(7) ?
C(714) C(715) 1.366(7) ?
C(715) C(716) 1.401(6) ?
C(721) C(726) 1.387(6) ?
C(721) C(722) 1.400(6) ?
C(722) C(723) 1.385(7) ?
C(723) C(724) 1.377(7) ?
C(724) C(725) 1.378(7) ?
C(725) C(726) 1.392(7) ?
C(811) C(816) 1.381(7) ?
C(811) C(812) 1.398(7) ?
C(812) C(813) 1.372(7) ?
C(813) C(814) 1.398(8) ?
C(814) C(815) 1.372(8) ?
C(815) C(816) 1.418(7) ?
C(821) C(826) 1.386(6) ?
C(821) C(822) 1.396(7) ?
C(822) C(823) 1.387(6) ?
C(823) C(824) 1.382(7) ?
C(824) C(825) 1.381(7) ?
C(825) C(826) 1.401(6) ?
C(902) C(903) 1.440(10) ?
O(911) C(912) 1.54(3) ?
C(912) O(913) 1.19(3) ?
